data_1008885
loop_
_publ_author_name
'Isnard, O'
'Buschow, K H J'

_publ_section_title
;
Crystal structure and magnetic properties of the compound Ce2 Ni15 Si2
;
_journal_coden_ASTM JALCEU
_journal_name_full 'Journal of Alloys Compd.'
_journal_page_first 50
_journal_page_last 53
_journal_paper_doi 10.1016/S0925-8388(97)00539-2
_journal_volume 267
_journal_year 1998
_chemical_formula_structural 'Ce2 Ni15.11 Si1.89'
_chemical_formula_sum 'Ce2 Ni15.11 Si1.89'
_chemical_name_systematic 'Cerium nickel silicide (2/15.11/1.89)'
_space_group_IT_number 166
_symmetry_cell_setting trigonal
_symmetry_space_group_name_Hall '-R 3 2"'
_symmetry_space_group_name_H-M 'R -3 m :H'
_cell_angle_alpha 90
_cell_angle_beta 90
_cell_angle_gamma 120
_cell_formula_units_Z 3
_cell_length_a 8.279(1)
_cell_length_b 8.279(1)
_cell_length_c 12.065(1)
_cell_volume 716.2
_refine_ls_R_factor_all 0.023
_cod_original_sg_symbol_H-M 'R -3 m H'
_cod_database_code 1008885

loop_
_symmetry_equiv_pos_as_xyz
x,y,z
-y,x-y,z
y-x,-x,z
-y,-x,z
x,x-y,z
y-x,y,z
-x,-y,-z
y,y-x,-z
x-y,x,-z
y,x,-z
-x,y-x,-z
x-y,-y,-z
1/3+x,2/3+y,2/3+z
2/3+x,1/3+y,1/3+z
1/3-y,2/3+x-y,2/3+z
2/3-y,1/3+x-y,1/3+z
1/3-x+y,2/3-x,2/3+z
2/3-x+y,1/3-x,1/3+z
1/3-y,2/3-x,2/3+z
2/3-y,1/3-x,1/3+z
1/3+x,2/3+x-y,2/3+z
2/3+x,1/3+x-y,1/3+z
1/3-x+y,2/3+y,2/3+z
2/3-x+y,1/3+y,1/3+z
1/3-x,2/3-y,2/3-z
2/3-x,1/3-y,1/3-z
1/3+y,2/3-x+y,2/3-z
2/3+y,1/3-x+y,1/3-z
1/3+x-y,2/3+x,2/3-z
2/3+x-y,1/3+x,1/3-z
1/3+y,2/3+x,2/3-z
2/3+y,1/3+x,1/3-z
1/3-x,2/3-x+y,2/3-z
2/3-x,1/3-x+y,1/3-z
1/3+x-y,2/3-y,2/3-z
2/3+x-y,1/3-y,1/3-z

loop_
_atom_site_label
_atom_site_type_symbol
_atom_site_symmetry_multiplicity
_atom_site_Wyckoff_symbol
_atom_site_fract_x
_atom_site_fract_y
_atom_site_fract_z
_atom_site_occupancy
_atom_site_attached_hydrogens
_atom_site_calc_flag
Ce1 Ce0 6 c 0. 0. 0.3428(20) 1. 0 d
Ni1 Ni0 6 c 0. 0. 0.0982(6) 1. 0 d
Ni2 Ni0 9 d 0.5 0. 0.5 0.37 0 d
Si1 Si0 9 d 0.5 0. 0.5 0.63 0 d
Ni3 Ni0 18 f 0.2974(4) 0. 0. 1. 0 d
Ni4 Ni0 18 h 0.5025(5) 0.4975(5) 0.1532(3) 1. 0 d

loop_
_atom_type_symbol
_atom_type_oxidation_number
Ce0 0.000
Ni0 0.000
Si0 0.000
